data_7233082
loop_
_publ_author_name
'Shimin Wang'
'Bin Zhang'
'Yanhui Hou'
'Chenxia Du'
'Yangjie Wu'

_publ_section_title
;
 A highly pure red luminescent europium(III) complex with a Schiff base
 zinc(II) complex as a neutral ligand
;
_journal_name_full 'Journal of Materials Chemistry C'
_journal_page_first 406
_journal_page_last 409
_journal_paper_doi 10.1039/C2TC00279E
_journal_volume 1
_journal_year 2013
_chemical_formula_moiety 'C35 H24 Eu F9 N2 O8 S2 Zn'
_chemical_formula_sum 'C35 H24 Eu F9 N2 O8 S2 Zn'
_chemical_formula_weight 1053.01
_space_group_crystal_system triclinic
_space_group_IT_number 2
_space_group_name_Hall '-P 1'
_space_group_name_H-M_alt 'P -1'
_atom_sites_solution_hydrogens geom
_atom_sites_solution_primary direct
_atom_sites_solution_secondary difmap
_cell_angle_alpha 72.23(3)
_cell_angle_beta 79.69(3)
_cell_angle_gamma 75.14(3)
_cell_formula_units_Z 2
_cell_length_a 10.581(2)
_cell_length_b 11.669(2)
_cell_length_c 17.239(3)
_cell_measurement_temperature 291(2)
_cell_volume 1947.4(7)
_computing_molecular_graphics
;
O. V. Dolomanov, L. J. Bourhis, R. J. Gildea, J. A. K. Howard and H. Puschmann,
OLEX2: a complete structure solution, refinement and analysis program.
J. Appl. Cryst. (2009). 42, 339-341.
;
_computing_publication_material
;
O. V. Dolomanov, L. J. Bourhis, R. J. Gildea, J. A. K. Howard and H. Puschmann,
OLEX2: a complete structure solution, refinement and analysis program.
J. Appl. Cryst. (2009). 42, 339-341.
;
_computing_structure_refinement 'SHELXL-97 (Sheldrick, 1997)'
_computing_structure_solution 'A short history of SHELX (Sheldrick, 2007)/Bruker'
_diffrn_ambient_temperature 291.0
_diffrn_measured_fraction_theta_full 0.987
_diffrn_measured_fraction_theta_max 0.987
_diffrn_radiation_monochromator graphite
_diffrn_radiation_source 'fine-focus sealed tube'
_diffrn_radiation_type MoK\a
_diffrn_radiation_wavelength 0.71073
_diffrn_reflns_av_R_equivalents 0.0662
_diffrn_reflns_av_unetI/netI 0.0889
_diffrn_reflns_limit_h_max 13
_diffrn_reflns_limit_h_min -13
_diffrn_reflns_limit_k_max 14
_diffrn_reflns_limit_k_min -14
_diffrn_reflns_limit_l_max 21
_diffrn_reflns_limit_l_min -21
_diffrn_reflns_number 21958
_diffrn_reflns_theta_full 26.50
_diffrn_reflns_theta_max 26.50
_diffrn_reflns_theta_min 2.24
_exptl_absorpt_coefficient_mu 2.414
_exptl_absorpt_correction_T_max 0.7943
_exptl_absorpt_correction_T_min 0.5312
_exptl_absorpt_correction_type empirical
_exptl_crystal_colour yellow
_exptl_crystal_density_diffrn 1.796
_exptl_crystal_density_method 'not measured'
_exptl_crystal_F_000 1036
_exptl_crystal_size_max 0.30
_exptl_crystal_size_mid 0.20
_exptl_crystal_size_min 0.10
_refine_diff_density_max 0.663
_refine_diff_density_min -0.683
_refine_diff_density_rms 0.102
_refine_ls_extinction_coef 0.0003(2)
_refine_ls_extinction_expression Fc^*^=kFc[1+0.001xFc^2^\l^3^/sin(2\q)]^-1/4^
_refine_ls_extinction_method SHELXL
_refine_ls_goodness_of_fit_ref 1.054
_refine_ls_hydrogen_treatment fixed
_refine_ls_matrix_type full
_refine_ls_number_parameters 548
_refine_ls_number_reflns 7971
_refine_ls_number_restraints 90
_refine_ls_restrained_S_all 1.059
_refine_ls_R_factor_all 0.1055
_refine_ls_R_factor_gt 0.0690
_refine_ls_shift/su_max 0.004
_refine_ls_shift/su_mean 0.001
_refine_ls_structure_factor_coef Fsqd
_refine_ls_weighting_details 'calc w=1/[\s^2^(Fo^2^)+(0.0618P)^2^+0.0000P] where P=(Fo^2^+2Fc^2^)/3'
_refine_ls_weighting_scheme calc
_refine_ls_wR_factor_gt 0.1371
_refine_ls_wR_factor_ref 0.1558
_reflns_number_gt 5338
_reflns_number_total 7971
_reflns_threshold_expression >2sigma(I)
_cod_data_source_file J-Mat-Chem-C-2013-1-406.cif
_cod_data_source_block p-1
_cod_original_cell_volume 1947.5(7)
_cod_database_code 7233082

loop_
_space_group_symop_id
_space_group_symop_operation_xyz
1 'x, y, z'
2 '-x, -y, -z'

loop_
_atom_site_label
_atom_site_type_symbol
_atom_site_fract_x
_atom_site_fract_y
_atom_site_fract_z
_atom_site_U_iso_or_equiv
_atom_site_adp_type
_atom_site_occupancy
_atom_site_symmetry_multiplicity
_atom_site_calc_flag
_atom_site_refinement_flags
_atom_site_disorder_assembly
_atom_site_disorder_group
Eu1 Eu 0.20845(3) 0.89238(2) 0.252932(16) 0.05647(8) Uani 1 1 d . . .
Zn1 Zn 0.24290(6) 0.73777(6) 0.44831(4) 0.06549(19) Uani 1 1 d . E .
F1 F 0.4668(5) 1.1747(5) 0.2916(4) 0.1093(11) Uani 0.646(5) 1 d PD A 1
F2 F 0.5625(5) 1.1269(5) 0.1843(4) 0.1093(11) Uani 0.646(5) 1 d PD A 1
F3 F 0.4450(6) 1.3080(5) 0.1745(4) 0.1093(11) Uani 0.646(5) 1 d PD A 1
F1' F 0.5123(9) 1.1225(10) 0.2770(6) 0.1093(11) Uani 0.354(5) 1 d PD A 2
F2' F 0.5324(9) 1.1564(10) 0.1477(6) 0.1093(11) Uani 0.354(5) 1 d PD A 2
F3' F 0.4421(11) 1.3072(8) 0.2067(8) 0.1093(11) Uani 0.354(5) 1 d PD A 2
F4 F 0.4815(8) 0.7348(8) 0.0137(5) 0.1375(14) Uani 0.491(5) 1 d PD B 1
F5 F 0.3812(8) 0.5799(7) 0.0502(6) 0.1375(14) Uani 0.491(5) 1 d PD B 1
F6 F 0.5045(8) 0.6064(9) 0.1260(6) 0.1375(14) Uani 0.491(5) 1 d PD B 1
F4' F 0.3973(9) 0.6385(8) 0.0091(5) 0.1375(14) Uani 0.509(5) 1 d PD B 2
F5' F 0.5203(7) 0.7122(8) 0.0488(6) 0.1375(14) Uani 0.509(5) 1 d PD B 2
F6' F 0.4520(8) 0.5700(8) 0.1413(5) 0.1375(14) Uani 0.509(5) 1 d PD B 2
F7 F 0.0486(6) 0.4478(5) 0.4082(4) 0.1245(12) Uani 0.688(4) 1 d PD C 1
F8 F 0.1063(6) 0.4898(5) 0.2813(4) 0.1245(12) Uani 0.688(4) 1 d PD C 1
F9 F 0.2489(6) 0.3853(5) 0.3647(4) 0.1245(12) Uani 0.688(4) 1 d PD C 1
F8' F 0.2215(13) 0.4644(10) 0.2786(6) 0.1245(12) Uani 0.312(4) 1 d PD C 2
F9' F 0.1897(14) 0.3760(9) 0.4063(8) 0.1245(12) Uani 0.312(4) 1 d PD C 2
F7' F 0.0425(10) 0.4808(11) 0.3233(9) 0.1245(12) Uani 0.312(4) 1 d PD C 2
O1 O 0.1001(3) 0.8744(3) 0.3860(2) 0.0645(11) Uani 1 1 d . . .
O2 O 0.3650(3) 0.7861(3) 0.3461(2) 0.0671(11) Uani 1 1 d . . .
O3 O 0.0801(3) 1.0923(3) 0.2212(2) 0.0669(11) Uani 1 1 d . . .
O4 O 0.3454(3) 1.0310(3) 0.2255(2) 0.0733(12) Uani 1 1 d . . .
O5 O 0.0608(3) 0.8991(3) 0.1646(2) 0.0649(10) Uani 1 1 d . . .
O6 O 0.3295(3) 0.8106(3) 0.1501(2) 0.0727(12) Uani 1 1 d . . .
O7 O 0.1657(4) 0.6854(3) 0.2965(2) 0.0706(11) Uani 1 1 d . . .
O8 O 0.2069(4) 0.5879(3) 0.4271(2) 0.0727(12) Uani 1 1 d . . .
N1 N 0.1391(5) 0.7582(4) 0.5567(3) 0.0812(16) Uani 1 1 d D E .
N2 N 0.3904(6) 0.6847(6) 0.5204(3) 0.109(2) Uani 1 1 d DU . .
C1 C -0.0260(6) 0.8977(5) 0.4175(4) 0.0701(18) Uani 1 1 d . . .
C2 C -0.1225(6) 0.9445(5) 0.3638(5) 0.091(2) Uani 1 1 d . E .
H2 H -0.0983 0.9564 0.3078 0.109 Uiso 1 1 calc R . .
C3 C -0.2532(7) 0.9732(7) 0.3929(6) 0.127(4) Uani 1 1 d . . .
H3 H -0.3167 1.0024 0.3565 0.153 Uiso 1 1 calc R D 1
C4 C -0.2913(7) 0.9591(7) 0.4764(6) 0.130(4) Uani 1 1 d . E 1
H4 H -0.3794 0.9816 0.4955 0.156 Uiso 1 1 calc R E 1
C5 C -0.1988(6) 0.9122(6) 0.5293(5) 0.101(3) Uani 1 1 d . . .
H5 H -0.2247 0.9043 0.5849 0.121 Uiso 1 1 calc R E 1
C6 C -0.0672(6) 0.8759(5) 0.5036(4) 0.0740(19) Uani 1 1 d . E .
C7 C 0.0232(7) 0.8184(5) 0.5644(4) 0.086(2) Uani 1 1 d . . .
H7 H -0.0086 0.8270 0.6167 0.103 Uiso 1 1 calc R E .
C8 C 0.2181(8) 0.6963(8) 0.6248(4) 0.132(3) Uani 1 1 d DU . .
H8AB H 0.2417 0.7577 0.6435 0.159 Uiso 0.477(10) 1 calc PR E 1
H8AA H 0.1659 0.6502 0.6699 0.159 Uiso 0.477(10) 1 calc PR E 1
H8BD H 0.1818 0.7340 0.6692 0.159 Uiso 0.523(10) 1 calc PR E 2
H8BC H 0.2100 0.6109 0.6443 0.159 Uiso 0.523(10) 1 calc PR E 2
C9 C 0.3340(10) 0.6151(13) 0.6034(6) 0.111(4) Uani 0.477(10) 1 d PDU E 1
H9 H 0.3131 0.5400 0.5996 0.133 Uiso 0.477(10) 1 calc PR E 1
C9' C 0.3544(10) 0.6986(12) 0.6069(5) 0.111(4) Uani 0.523(10) 1 d PDU E 2
H9' H 0.3713 0.7753 0.6107 0.133 Uiso 0.523(10) 1 calc PR E 2
C10 C 0.4302(9) 0.5830(8) 0.6680(5) 0.137(4) Uani 1 1 d D . .
H10A H 0.5111 0.5317 0.6518 0.206 Uiso 0.477(10) 1 calc PR E 1
H10B H 0.3920 0.5398 0.7201 0.206 Uiso 0.477(10) 1 calc PR E 1
H10C H 0.4476 0.6574 0.6724 0.206 Uiso 0.477(10) 1 calc PR E 1
H10D H 0.4085 0.5100 0.6643 0.206 Uiso 0.523(10) 1 calc PR E 2
H10F H 0.4055 0.5906 0.7229 0.206 Uiso 0.523(10) 1 calc PR E 2
H10E H 0.5232 0.5775 0.6543 0.206 Uiso 0.523(10) 1 calc PR E 2
C11 C 0.5087(7) 0.6825(7) 0.4927(4) 0.113(3) Uani 1 1 d . E .
H11 H 0.5662 0.6628 0.5320 0.135 Uiso 1 1 calc R . .
C12 C 0.5687(6) 0.7059(6) 0.4093(4) 0.084(2) Uani 1 1 d . . .
C13 C 0.7056(7) 0.6785(7) 0.3969(5) 0.115(3) Uani 1 1 d . E .
H13 H 0.7530 0.6518 0.4420 0.138 Uiso 1 1 calc R . .
C14 C 0.7709(6) 0.6896(7) 0.3221(5) 0.109(3) Uani 1 1 d . . .
H14 H 0.8624 0.6694 0.3160 0.131 Uiso 1 1 calc R E .
C15 C 0.7034(6) 0.7310(6) 0.2528(5) 0.102(3) Uani 1 1 d . E .
H15 H 0.7488 0.7368 0.2008 0.123 Uiso 1 1 calc R . .
C16 C 0.5675(5) 0.7632(5) 0.2630(4) 0.081(2) Uani 1 1 d . . .
H16 H 0.5221 0.7929 0.2170 0.097 Uiso 1 1 calc R E .
C17 C 0.4969(5) 0.7525(5) 0.3399(4) 0.0646(16) Uani 1 1 d . E .
S1 S -0.1569(2) 1.2528(2) 0.16073(15) 0.0755(7) Uani 0.671(3) 1 d PD F 1
C18 C -0.0406(9) 1.4323(8) 0.1350(9) 0.139(6) Uani 0.671(3) 1 d PD F 1
H18 H 0.0218 1.4782 0.1304 0.167 Uiso 0.671(3) 1 calc PR F 1
C19 C -0.1653(8) 1.4782(8) 0.1156(6) 0.105(3) Uani 0.671(3) 1 d PD F 1
H19 H -0.1973 1.5624 0.0955 0.126 Uiso 0.671(3) 1 calc PR F 1
C20 C -0.2418(8) 1.3966(7) 0.1267(5) 0.083(2) Uani 0.671(3) 1 d PD F 1
H20 H -0.3294 1.4177 0.1167 0.100 Uiso 0.671(3) 1 calc PR F 1
C18' C -0.1440(11) 1.2787(13) 0.1490(10) 0.139(6) Uani 0.329(3) 1 d PD F 2
H18A H -0.1703 1.2041 0.1635 0.167 Uiso 0.329(3) 1 calc PR F 2
S1' S -0.0184(5) 1.4472(5) 0.1288(4) 0.0755(7) Uani 0.329(3) 1 d PD F 2
C20' C -0.2123(15) 1.3870(11) 0.1104(9) 0.083(2) Uani 0.329(3) 1 d PD F 2
H20A H -0.2940 1.3914 0.0955 0.100 Uiso 0.329(3) 1 calc PR F 2
C19' C -0.1664(12) 1.4926(14) 0.0918(11) 0.105(3) Uani 0.329(3) 1 d PD F 2
H19A H -0.2074 1.5719 0.0648 0.126 Uiso 0.329(3) 1 calc PR F 2
C21 C -0.0204(5) 1.2966(4) 0.1648(3) 0.0594(15) Uani 1 1 d D . .
C22 C 0.0938(5) 1.2015(4) 0.1940(3) 0.0544(14) Uani 1 1 d . F .
C23 C 0.2168(5) 1.2335(5) 0.1920(3) 0.0645(16) Uani 1 1 d . . .
H23 H 0.2204 1.3162 0.1781 0.077 Uiso 1 1 calc R F .
C24 C 0.3276(5) 1.1462(5) 0.2098(3) 0.0606(15) Uani 1 1 d . A .
C25 C 0.4517(6) 1.1889(4) 0.2121(4) 0.091(2) Uani 1 1 d D . .
C26 C -0.2554(15) 0.9476(13) 0.0425(9) 0.087(2) Uani 0.205(3) 1 d PD G 1
H26 H -0.3388 0.9988 0.0420 0.104 Uiso 0.205(3) 1 calc PR G 1
C27 C -0.2373(13) 0.8506(15) 0.0095(12) 0.092(2) Uani 0.205(3) 1 d PD G 1
H27 H -0.2979 0.8276 -0.0126 0.111 Uiso 0.205(3) 1 calc PR G 1
C28 C -0.1669(14) 0.9768(13) 0.0751(12) 0.063(2) Uani 0.205(3) 1 d PD G 1
H28 H -0.1713 1.0464 0.0919 0.076 Uiso 0.205(3) 1 calc PR G 1
S2 S -0.0778(7) 0.7838(7) 0.0192(5) 0.0806(7) Uani 0.205(3) 1 d PD G 1
S2' S -0.18902(19) 0.97135(18) 0.10315(14) 0.0806(7) Uani 0.795(3) 1 d PD G 2
C27' C -0.2250(7) 0.8684(7) 0.0047(5) 0.092(2) Uani 0.795(3) 1 d PD G 2
H27A H -0.2655 0.8441 -0.0294 0.111 Uiso 0.795(3) 1 calc PR G 2
C26' C -0.2918(6) 0.9502(7) 0.0463(5) 0.087(2) Uani 0.795(3) 1 d PD G 2
H26A H -0.3801 0.9888 0.0442 0.104 Uiso 0.795(3) 1 calc PR G 2
C28' C -0.0987(7) 0.8242(6) 0.0148(4) 0.063(2) Uani 0.795(3) 1 d PD G 2
H28A H -0.0413 0.7724 -0.0139 0.076 Uiso 0.795(3) 1 calc PR G 2
C29 C -0.0611(5) 0.8674(4) 0.0769(3) 0.0574(15) Uani 1 1 d D . .
C30 C 0.0628(5) 0.8445(4) 0.1122(3) 0.0566(15) Uani 1 1 d . G .
C31 C 0.1772(5) 0.7641(5) 0.0853(3) 0.0688(17) Uani 1 1 d . . .
H31 H 0.1693 0.7169 0.0523 0.083 Uiso 1 1 calc R G .
C32 C 0.2962(5) 0.7555(5) 0.1068(3) 0.0665(17) Uani 1 1 d . B .
C33 C 0.4117(7) 0.6655(7) 0.0760(4) 0.131(4) Uani 1 1 d D . .
C34 C 0.1764(5) 0.5983(5) 0.3584(4) 0.0638(16) Uani 1 1 d . C .
C35 C 0.1500(5) 0.4815(6) 0.3510(4) 0.096(2) Uani 1 1 d D . .

loop_
_atom_site_aniso_label
_atom_site_aniso_U_11
_atom_site_aniso_U_22
_atom_site_aniso_U_33
_atom_site_aniso_U_23
_atom_site_aniso_U_13
_atom_site_aniso_U_12
Eu1 0.05769(15) 0.05345(14) 0.05738(15) -0.01316(11) -0.02125(12) -0.00250(11)
Zn1 0.0738(4) 0.0699(4) 0.0538(3) -0.0189(3) -0.0195(3) -0.0063(3)
F1 0.0769(15) 0.1067(17) 0.163(3) -0.0553(18) -0.0403(17) -0.0117(13)
F2 0.0769(15) 0.1067(17) 0.163(3) -0.0553(18) -0.0403(17) -0.0117(13)
F3 0.0769(15) 0.1067(17) 0.163(3) -0.0553(18) -0.0403(17) -0.0117(13)
F1' 0.0769(15) 0.1067(17) 0.163(3) -0.0553(18) -0.0403(17) -0.0117(13)
F2' 0.0769(15) 0.1067(17) 0.163(3) -0.0553(18) -0.0403(17) -0.0117(13)
F3' 0.0769(15) 0.1067(17) 0.163(3) -0.0553(18) -0.0403(17) -0.0117(13)
F4 0.088(2) 0.173(3) 0.154(3) -0.087(2) -0.028(2) 0.029(2)
F5 0.088(2) 0.173(3) 0.154(3) -0.087(2) -0.028(2) 0.029(2)
F6 0.088(2) 0.173(3) 0.154(3) -0.087(2) -0.028(2) 0.029(2)
F4' 0.088(2) 0.173(3) 0.154(3) -0.087(2) -0.028(2) 0.029(2)
F5' 0.088(2) 0.173(3) 0.154(3) -0.087(2) -0.028(2) 0.029(2)
F6' 0.088(2) 0.173(3) 0.154(3) -0.087(2) -0.028(2) 0.029(2)
F7 0.144(2) 0.0842(16) 0.165(3) -0.0354(17) -0.062(2) -0.0268(18)
F8 0.144(2) 0.0842(16) 0.165(3) -0.0354(17) -0.062(2) -0.0268(18)
F9 0.144(2) 0.0842(16) 0.165(3) -0.0354(17) -0.062(2) -0.0268(18)
F8' 0.144(2) 0.0842(16) 0.165(3) -0.0354(17) -0.062(2) -0.0268(18)
F9' 0.144(2) 0.0842(16) 0.165(3) -0.0354(17) -0.062(2) -0.0268(18)
F7' 0.144(2) 0.0842(16) 0.165(3) -0.0354(17) -0.062(2) -0.0268(18)
O1 0.063(2) 0.064(2) 0.064(2) -0.0201(17) -0.0148(18) -0.0012(17)
O2 0.0555(19) 0.078(2) 0.063(2) -0.0070(18) -0.0293(17) -0.0058(17)
O3 0.058(2) 0.0490(19) 0.087(3) -0.0111(18) -0.0225(19) 0.0001(16)
O4 0.057(2) 0.0534(19) 0.108(3) -0.0205(19) -0.023(2) -0.0029(16)
O5 0.061(2) 0.070(2) 0.066(2) -0.0263(17) -0.0267(17) 0.0046(17)
O6 0.059(2) 0.092(2) 0.069(2) -0.0304(19) -0.0172(18) -0.0025(19)
O7 0.098(3) 0.0528(19) 0.065(2) -0.0136(16) -0.028(2) -0.0116(18)
O8 0.087(2) 0.068(2) 0.063(2) -0.0106(18) -0.025(2) -0.0129(19)
N1 0.096(3) 0.085(3) 0.062(3) -0.021(2) -0.017(3) -0.010(3)
N2 0.089(4) 0.164(5) 0.067(3) -0.036(3) -0.030(2) 0.004(4)
C1 0.072(4) 0.055(3) 0.081(4) -0.023(3) -0.002(3) -0.008(3)
C2 0.069(4) 0.077(4) 0.117(5) -0.019(4) -0.013(4) -0.008(3)
C3 0.065(4) 0.125(6) 0.170(8) -0.030(6) -0.017(5) 0.007(4)
C4 0.059(4) 0.133(6) 0.171(8) -0.031(6) 0.018(5) -0.008(4)
C5 0.072(4) 0.100(5) 0.111(5) -0.028(4) 0.025(4) -0.010(4)
C6 0.071(4) 0.056(3) 0.089(4) -0.018(3) 0.002(3) -0.013(3)
C7 0.103(5) 0.071(4) 0.078(4) -0.024(3) 0.006(4) -0.016(3)
C8 0.117(4) 0.196(8) 0.079(4) -0.050(5) -0.021(4) -0.003(5)
C9 0.113(5) 0.163(11) 0.059(4) -0.039(5) -0.051(4) 0.006(6)
C9' 0.113(5) 0.163(11) 0.059(4) -0.039(5) -0.051(4) 0.006(6)
C10 0.163(8) 0.162(7) 0.088(5) -0.027(5) -0.028(5) -0.035(6)
C11 0.091(4) 0.170(7) 0.072(4) -0.030(4) -0.041(4) -0.002(5)
C12 0.069(3) 0.083(4) 0.098(4) -0.017(3) -0.038(3) -0.001(3)
C13 0.072(4) 0.145(6) 0.124(6) -0.032(5) -0.042(4) -0.003(4)
C14 0.049(3) 0.113(5) 0.149(7) -0.010(5) -0.036(4) -0.004(3)
C15 0.069(4) 0.097(5) 0.114(6) 0.007(4) 0.002(4) -0.025(3)
C16 0.051(3) 0.096(4) 0.083(4) 0.000(3) -0.016(3) -0.016(3)
C17 0.063(3) 0.055(3) 0.073(4) -0.004(3) -0.022(3) -0.015(2)
S1 0.0642(12) 0.0764(12) 0.0877(14) -0.0334(10) -0.0202(11) 0.0033(10)
C18 0.075(6) 0.082(7) 0.249(15) -0.024(8) -0.071(8) 0.013(5)
C19 0.097(5) 0.057(4) 0.132(8) 0.011(5) -0.040(5) 0.010(4)
C20 0.045(4) 0.102(5) 0.096(5) -0.046(4) -0.013(4) 0.020(4)
C18' 0.075(6) 0.082(7) 0.249(15) -0.024(8) -0.071(8) 0.013(5)
S1' 0.0642(12) 0.0764(12) 0.0877(14) -0.0334(10) -0.0202(11) 0.0033(10)
C20' 0.045(4) 0.102(5) 0.096(5) -0.046(4) -0.013(4) 0.020(4)
C19' 0.097(5) 0.057(4) 0.132(8) 0.011(5) -0.040(5) 0.010(4)
C21 0.062(3) 0.052(3) 0.063(3) -0.017(2) -0.016(3) -0.001(2)
C22 0.053(3) 0.058(3) 0.052(3) -0.023(2) -0.014(2) 0.004(2)
C23 0.064(3) 0.055(3) 0.081(3) -0.026(2) -0.026(3) -0.004(2)
C24 0.054(3) 0.072(3) 0.065(3) -0.027(2) -0.014(2) -0.013(2)
C25 0.078(4) 0.064(4) 0.135(6) -0.040(4) -0.032(4) 0.008(3)
C26 0.044(4) 0.115(5) 0.107(5) -0.026(4) -0.028(4) -0.018(3)
C27 0.092(4) 0.134(5) 0.068(4) -0.024(4) -0.020(3) -0.050(4)
C28 0.063(4) 0.067(4) 0.054(4) -0.017(3) 0.000(3) -0.010(3)
S2 0.0633(11) 0.0750(12) 0.1051(16) -0.0230(10) -0.0285(10) -0.0063(9)
S2' 0.0633(11) 0.0750(12) 0.1051(16) -0.0230(10) -0.0285(10) -0.0063(9)
C27' 0.092(4) 0.134(5) 0.068(4) -0.024(4) -0.020(3) -0.050(4)
C26' 0.044(4) 0.115(5) 0.107(5) -0.026(4) -0.028(4) -0.018(3)
C28' 0.063(4) 0.067(4) 0.054(4) -0.017(3) 0.000(3) -0.010(3)
C29 0.049(3) 0.063(3) 0.056(3) -0.009(2) -0.005(2) -0.014(2)
C30 0.057(3) 0.054(3) 0.056(3) -0.006(2) -0.009(2) -0.014(2)
C31 0.064(3) 0.083(3) 0.060(3) -0.029(3) -0.013(3) 0.001(3)
C32 0.057(3) 0.081(3) 0.056(3) -0.023(3) -0.011(3) 0.003(3)
C33 0.085(5) 0.212(9) 0.089(5) -0.040(6) -0.017(4) -0.019(6)
C34 0.061(3) 0.050(3) 0.082(4) -0.021(3) -0.015(3) -0.007(2)
C35 0.091(4) 0.090(5) 0.102(5) -0.008(4) -0.037(4) -0.015(4)

loop_
_atom_type_symbol
_atom_type_description
_atom_type_scat_dispersion_real
_atom_type_scat_dispersion_imag
_atom_type_scat_source
C C 0.0033 0.0016 'International Tables Vol C Tables 4.2.6.8 and 6.1.1.4'
H H 0.0000 0.0000 'International Tables Vol C Tables 4.2.6.8 and 6.1.1.4'
N N 0.0061 0.0033 'International Tables Vol C Tables 4.2.6.8 and 6.1.1.4'
O O 0.0106 0.0060 'International Tables Vol C Tables 4.2.6.8 and 6.1.1.4'
F F 0.0171 0.0103 'International Tables Vol C Tables 4.2.6.8 and 6.1.1.4'
S S 0.1246 0.1234 'International Tables Vol C Tables 4.2.6.8 and 6.1.1.4'
Zn Zn 0.2839 1.4301 'International Tables Vol C Tables 4.2.6.8 and 6.1.1.4'
Eu Eu -0.1578 3.6682 'International Tables Vol C Tables 4.2.6.8 and 6.1.1.4'

loop_
_geom_angle_atom_site_label_1
_geom_angle_atom_site_label_2
_geom_angle_atom_site_label_3
_geom_angle
_geom_angle_site_symmetry_1
_geom_angle_site_symmetry_3
Zn1 O1 Eu1 97.93(13) . .
Zn1 O2 Eu1 99.35(13) . .
F1 C25 F2' 134.4(7) . .
F1 C25 C24 109.0(5) . .
F2 C25 F1 104.1(6) . .
F2 C25 F3 108.0(6) . .
F2 C25 F1' 74.1(6) . .
F2 C25 F2' 30.7(5) . .
F2 C25 F3' 118.5(8) . .
F2 C25 C24 116.2(5) . .
F3 C25 F1 105.8(6) . .
F3 C25 F2' 91.1(6) . .
F3 C25 F3' 23.7(7) . .
F3 C25 C24 113.0(5) . .
F1' C25 F1 32.5(5) . .
F1' C25 F3 127.4(8) . .
F1' C25 F2' 104.7(7) . .
F1' C25 F3' 107.5(9) . .
F1' C25 C24 111.9(6) . .
F2' C25 C24 102.2(7) . .
F3' C25 F1 82.3(7) . .
F3' C25 F2' 110.8(8) . .
F3' C25 C24 118.8(7) . .
F4 C33 F6' 130.8(7) . .
F4 C33 C32 106.5(6) . .
F5 C33 F4 109.3(8) . .
F5 C33 F5' 125.3(8) . .
F5 C33 F6' 84.8(8) . .
F5 C33 C32 116.3(6) . .
F6 C33 F4 100.2(7) . .
F6 C33 F5 106.4(8) . .
F6 C33 F5' 69.8(6) . .
F6 C33 F6' 32.2(6) . .
F6 C33 C32 116.9(7) . .
F4' C33 F4 74.6(7) . .
F4' C33 F5 37.1(6) . .
F4' C33 F6 126.2(8) . .
F4' C33 F5' 99.3(8) . .
F4' C33 F6' 117.6(9) . .
F4' C33 C32 115.8(6) . .
F5' C33 F4 31.5(6) . .
F5' C33 F6' 101.7(7) . .
F5' C33 C32 112.8(7) . .
F6' C33 C32 108.4(6) . .
F7 C35 F8' 143.5(9) . .
F7 C35 C34 109.7(6) . .
F8 C35 F7 102.1(6) . .
F8 C35 F8' 51.3(6) . .
F8 C35 C34 115.7(5) . .
F9 C35 F7 105.2(5) . .
F9 C35 F8 108.0(6) . .
F9 C35 F8' 68.7(6) . .
F9 C35 F9' 38.1(7) . .
F9 C35 C34 114.8(6) . .
F8' C35 C34 105.1(7) . .
F9' C35 F7 68.2(7) . .
F9' C35 F8 124.2(9) . .
F9' C35 F8' 103.9(9) . .
F9' C35 C34 119.2(8) . .
F7' C35 F7 63.1(7) . .
F7' C35 F8 39.7(7) . .
F7' C35 F9 123.0(9) . .
F7' C35 F8' 89.5(9) . .
F7' C35 F9' 110.8(10) . .
F7' C35 C34 121.6(7) . .
O1 Eu1 Zn1 37.90(8) . .
O1 Eu1 O2 72.09(12) . .
O1 Eu1 O7 75.78(13) . .
O1 Eu1 C32 143.48(14) . .
O1 Zn1 Eu1 44.17(10) . .
O1 C1 C2 118.3(5) . .
O1 C1 C6 123.6(5) . .
O2 Eu1 Zn1 36.51(9) . .
O2 Eu1 O7 77.98(13) . .
O2 Eu1 C32 103.64(13) . .
O2 Zn1 Eu1 44.14(9) . .
O2 Zn1 O1 85.35(13) . .
O2 Zn1 O8 97.83(16) . .
O2 Zn1 N1 153.98(19) . .
O2 Zn1 N2 92.27(18) . .
O2 C17 C12 122.8(5) . .
O2 C17 C16 119.4(5) . .
O3 Eu1 Zn1 119.67(10) . .
O3 Eu1 O1 85.57(12) . .
O3 Eu1 O2 133.74(14) . .
O3 Eu1 O5 72.98(13) . .
O3 Eu1 O7 135.59(13) . .
O3 Eu1 C32 117.44(14) . .
O3 C22 C21 117.9(5) . .
O3 C22 C23 121.6(4) . .
O4 Eu1 Zn1 102.91(10) . .
O4 Eu1 O1 109.06(14) . .
O4 Eu1 O2 78.34(13) . .
O4 Eu1 O3 71.41(12) . .
O4 Eu1 O5 124.15(13) . .
O4 Eu1 O7 152.83(12) . .
O4 Eu1 C32 105.27(15) . .
O4 C24 C23 129.2(5) . .
O4 C24 C25 113.0(4) . .
O5 Eu1 Zn1 132.05(9) . .
O5 Eu1 O1 109.48(12) . .
O5 Eu1 O2 152.40(13) . .
O5 Eu1 O7 75.92(12) . .
O5 Eu1 C32 57.91(13) . .
O5 C30 C29 116.5(4) . .
O5 C30 C31 123.7(5) . .
O6 Eu1 Zn1 119.82(9) . .
O6 Eu1 O1 152.53(12) . .
O6 Eu1 O2 93.27(13) . .
O6 Eu1 O3 120.14(13) . .
O6 Eu1 O4 89.76(14) . .
O6 Eu1 O5 72.93(13) . .
O6 Eu1 O7 78.51(13) . .
O6 Eu1 C32 17.30(14) . .
O6 C32 Eu1 32.8(2) . .
O6 C32 C31 130.1(5) . .
O6 C32 C33 112.8(5) . .
O7 Eu1 Zn1 63.82(9) . .
O7 Eu1 C32 67.97(13) . .
O7 C34 O8 131.6(5) . .
O7 C34 C35 115.3(5) . .
O8 Zn1 Eu1 89.57(10) . .
O8 Zn1 O1 100.01(15) . .
O8 Zn1 N1 108.18(19) . .
O8 C34 C35 113.0(5) . .
N1 Zn1 Eu1 133.35(13) . .
N1 Zn1 O1 89.63(17) . .
N1 C7 C6 128.9(6) . .
N1 C7 H7 115.5 . .
N1 C8 H8AB 109.1 . .
N1 C8 H8AA 109.1 . .
N1 C8 H8BD 108.4 . .
N1 C8 H8BC 108.4 . .
N2 Zn1 Eu1 135.26(16) . .
N2 Zn1 O1 150.2(2) . .
N2 Zn1 O8 109.7(2) . .
N2 Zn1 N1 79.6(2) . .
N2 C9 H9 110.3 . .
N2 C9 C10 111.0(8) . .
N2 C9' H9' 111.7 . .
N2 C9' C10 109.5(8) . .
N2 C11 H11 115.1 . .
N2 C11 C12 129.8(7) . .
C1 O1 Eu1 134.6(3) . .
C1 O1 Zn1 122.7(3) . .
C1 C2 H2 119.7 . .
C1 C6 C7 122.6(5) . .
C2 C1 C6 118.2(6) . .
C2 C3 H3 119.7 . .
C2 C3 C4 120.7(8) . .
C3 C2 C1 120.6(7) . .
C3 C2 H2 119.7 . .
C3 C4 H4 120.3 . .
C4 C3 H3 119.7 . .
C4 C5 H5 118.9 . .
C4 C5 C6 122.1(7) . .
C5 C4 C3 119.4(7) . .
C5 C4 H4 120.3 . .
C5 C6 C1 118.8(6) . .
C5 C6 C7 118.6(6) . .
C6 C5 H5 118.9 . .
C6 C7 H7 115.5 . .
C7 N1 Zn1 125.0(5) . .
C7 N1 C8 123.7(6) . .
C8 N1 Zn1 111.3(4) . .
C8 C9 N2 105.4(8) . .
C8 C9 H9 110.3 . .
C8 C9 C10 109.4(9) . .
C8 C9' N2 104.6(8) . .
C8 C9' H9' 111.7 . .
C8 C9' C10 107.3(8) . .
H8AB C8 H8AA 107.8 . .
H8AB C8 H8BD 46.6 . .
H8AB C8 H8BC 140.0 . .
H8AA C8 H8BD 64.1 . .
H8AA C8 H8BC 45.5 . .
H8BD C8 H8BC 107.4 . .
C9 N2 Zn1 105.3(5) . .
C9 N2 C9' 41.4(8) . .
C9 C8 N1 112.6(7) . .
C9 C8 H8AB 109.1 . .
C9 C8 H8AA 109.1 . .
C9 C8 H8BD 138.0 . .
C9 C8 H8BC 67.9 . .
C9 C8 C9' 44.4(8) . .
C9 C10 C9' 40.3(8) . .
C9 C10 H10A 109.5 . .
C9 C10 H10B 109.5 . .
C9 C10 H10C 109.5 . .
C9 C10 H10D 69.1 . .
C9 C10 H10F 124.8 . .
C9 C10 H10E 123.2 . .
C9' N2 Zn1 117.0(5) . .
C9' C8 N1 115.6(6) . .
C9' C8 H8AB 66.5 . .
C9' C8 H8AA 134.3 . .
C9' C8 H8BD 108.4 . .
C9' C8 H8BC 108.4 . .
C9' C10 H10A 123.2 . .
C9' C10 H10B 124.8 . .
C9' C10 H10C 69.1 . .
C9' C10 H10D 109.5 . .
C9' C10 H10F 109.5 . .
C9' C10 H10E 109.5 . .
C10 C9 H9 110.3 . .
C10 C9' H9' 111.7 . .
H10A C10 H10B 109.5 . .
H10A C10 H10C 109.5 . .
H10A C10 H10D 73.3 . .
H10A C10 H10F 123.2 . .
H10A C10 H10E 36.2 . .
H10B C10 H10C 109.5 . .
H10B C10 H10D 69.2 . .
H10B C10 H10F 40.3 . .
H10B C10 H10E 123.2 . .
H10C C10 H10D 177.3 . .
H10C C10 H10F 69.2 . .
H10C C10 H10E 73.3 . .
H10D C10 H10F 109.5 . .
H10D C10 H10E 109.5 . .
H10F C10 H10E 109.5 . .
C11 N2 Zn1 123.3(5) . .
C11 N2 C9 128.7(6) . .
C11 N2 C9' 115.1(7) . .
C12 C11 H11 115.1 . .
C12 C13 H13 119.0 . .
C13 C12 C11 117.2(6) . .
C13 C12 C17 118.8(6) . .
C13 C14 H14 119.6 . .
C13 C14 C15 120.7(6) . .
C14 C13 C12 121.9(7) . .
C14 C13 H13 119.0 . .
C14 C15 H15 120.7 . .
C15 C14 H14 119.6 . .
C15 C16 H16 119.0 . .
C15 C16 C17 122.0(6) . .
C16 C15 C14 118.7(7) . .
C16 C15 H15 120.7 . .
C16 C17 C12 117.8(5) . .
C17 O2 Eu1 134.9(3) . .
C17 O2 Zn1 125.5(3) . .
C17 C12 C11 123.9(6) . .
C17 C16 H16 119.0 . .
S1 C20 H20 124.7 . .
S1 C21 S1' 118.1(3) . .
C18 C19 H19 121.4 . .
C18 C21 S1 109.9(5) . .
C18 C21 S1' 8.7(4) . .
C19 C18 H18 125.9 . .
C19 C18 C21 108.2(8) . .
C19 C20 S1 110.5(6) . .
C19 C20 H20 124.7 . .
C20 S1 C21 94.0(4) . .
C20 C19 C18 117.3(8) . .
C20 C19 H19 121.4 . .
C18' C20' H20A 119.0 . .
C18' C20' C19' 122.0(15) . .
C18' C21 S1 10.4(6) . .
C18' C21 C18 100.6(7) . .
C18' C21 S1' 108.5(6) . .
C18' C21 C22 127.4(6) . .
S1' C19' H19A 127.6 . .
C20' C18' H18A 125.9 . .
C20' C18' C21 108.2(12) . .
C20' C19' S1' 104.8(11) . .
C20' C19' H19A 127.6 . .
C19' C20' H20A 119.0 . .
C21 C18 H18 125.9 . .
C21 C18' H18A 125.9 . .
C21 S1' C19' 96.5(6) . .
C22 O3 Eu1 139.6(3) . .
C22 C21 S1 118.4(4) . .
C22 C21 C18 131.7(6) . .
C22 C21 S1' 123.4(4) . .
C22 C23 H23 119.2 . .
C23 C22 C21 120.5(4) . .
C23 C24 C25 117.8(5) . .
C24 O4 Eu1 134.9(3) . .
C24 C23 C22 121.6(5) . .
C24 C23 H23 119.2 . .
C26 C27 H27 128.9 . .
C26 C27 S2 102.3(12) . .
C26 C28 H28 130.2 . .
C26 C28 C29 99.6(12) . .
C27 C26 H26 116.3 . .
C28 C26 H26 116.3 . .
C28 C26 C27 127.4(14) . .
C28 C29 S2 113.8(9) . .
C28 C29 S2' 16.4(8) . .
C28 C29 C28' 99.3(9) . .
C28 C29 C30 124.3(8) . .
S2 C27 H27 128.8 . .
S2 C29 S2' 120.3(4) . .
S2' C26' H26A 125.5 . .
C27' C26' S2' 109.1(5) . .
C27' C26' H26A 125.5 . .
C27' C28' H28A 124.4 . .
C27' C28' C29 111.2(6) . .
C26' C27' H27A 121.6 . .
C28' C27' H27A 121.6 . .
C28' C27' C26' 116.8(8) . .
C28' C29 S2 15.4(4) . .
C28' C29 S2' 107.8(4) . .
C28' C29 C30 133.4(5) . .
C29 C28 H28 130.2 . .
C29 S2 C27 94.4(8) . .
C29 S2' C26' 94.6(3) . .
C29 C28' H28A 124.4 . .
C30 O5 Eu1 135.1(3) . .
C30 C29 S2 120.9(4) . .
C30 C29 S2' 118.6(4) . .
C30 C31 H31 119.4 . .
C31 C30 C29 119.7(5) . .
C31 C32 Eu1 99.9(4) . .
C31 C32 C33 117.0(6) . .
C32 Eu1 Zn1 121.65(9) . .
C32 O6 Eu1 129.9(3) . .
C32 C31 C30 121.1(6) . .
C32 C31 H31 119.4 . .
C33 C32 Eu1 140.3(4) . .
C34 O7 Eu1 136.3(4) . .
C34 O8 Zn1 118.2(3) . .

loop_
_geom_bond_atom_site_label_1
_geom_bond_atom_site_label_2
_geom_bond_distance
_geom_bond_site_symmetry_2
Eu1 Zn1 3.3354(13) .
Eu1 O1 2.346(4) .
Eu1 O2 2.354(3) .
Eu1 O3 2.334(3) .
Eu1 O4 2.330(4) .
Eu1 O5 2.341(4) .
Eu1 O6 2.299(4) .
Eu1 O7 2.436(3) .
Eu1 C32 3.258(6) .
Zn1 O1 2.069(3) .
Zn1 O2 2.011(4) .
Zn1 O8 2.029(4) .
Zn1 N1 2.039(5) .
Zn1 N2 2.023(6) .
F1 C25 1.362(8) .
F2 C25 1.305(7) .
F3 C25 1.332(7) .
F1' C25 1.318(10) .
F2' C25 1.363(10) .
F3' C25 1.333(9) .
F4 C33 1.359(9) .
F5 C33 1.339(10) .
F6 C33 1.332(9) .
F4' C33 1.329(10) .
F5' C33 1.345(9) .
F6' C33 1.361(9) .
F7 C35 1.370(7) .
F8 C35 1.332(8) .
F9 C35 1.317(7) .
F8' C35 1.381(11) .
F9' C35 1.327(10) .
F7' C35 1.313(11) .
O1 C1 1.340(6) .
O2 C17 1.343(6) .
O3 C22 1.252(6) .
O4 C24 1.258(6) .
O5 C30 1.249(6) .
O6 C32 1.264(7) .
O7 C34 1.227(6) .
O8 C34 1.246(7) .
N1 C7 1.253(7) .
N1 C8 1.457(8) .
N2 C9 1.515(11) .
N2 C9' 1.518(10) .
N2 C11 1.254(8) .
C1 C2 1.394(9) .
C1 C6 1.433(8) .
C2 H2 0.9300 .
C2 C3 1.376(9) .
C3 H3 0.9300 .
C3 C4 1.394(12) .
C4 H4 0.9300 .
C4 C5 1.353(11) .
C5 H5 0.9300 .
C5 C6 1.381(8) .
C6 C7 1.437(9) .
C7 H7 0.9300 .
C8 H8AB 0.9700 .
C8 H8AA 0.9700 .
C8 H8BD 0.9700 .
C8 H8BC 0.9700 .
C8 C9 1.412(12) .
C8 C9' 1.425(13) .
C9 H9 0.9800 .
C9 C10 1.541(12) .
C9' H9' 0.9800 .
C9' C10 1.567(12) .
C10 H10A 0.9600 .
C10 H10B 0.9600 .
C10 H10C 0.9600 .
C10 H10D 0.9600 .
C10 H10F 0.9600 .
C10 H10E 0.9600 .
C11 H11 0.9300 .
C11 C12 1.438(9) .
C12 C13 1.393(9) .
C12 C17 1.423(8) .
C13 H13 0.9300 .
C13 C14 1.335(10) .
C14 H14 0.9300 .
C14 C15 1.394(10) .
C15 H15 0.9300 .
C15 C16 1.383(8) .
C16 H16 0.9300 .
C16 C17 1.386(8) .
S1 C20 1.668(7) .
S1 C21 1.670(5) .
C18 H18 0.9300 .
C18 C19 1.352(11) .
C18 C21 1.479(9) .
C19 H19 0.9300 .
C19 C20 1.351(11) .
C20 H20 0.9300 .
C18' H18A 0.9300 .
C18' C20' 1.324(13) .
C18' C21 1.460(13) .
S1' C19' 1.693(12) .
S1' C21 1.681(7) .
C20' H20A 0.9300 .
C20' C19' 1.366(16) .
C19' H19A 0.9300 .
C21 C22 1.461(6) .
C22 C23 1.436(7) .
C23 H23 0.9300 .
C23 C24 1.354(7) .
C24 C25 1.529(8) .
C26 H26 0.9300 .
C26 C27 1.372(17) .
C26 C28 1.333(16) .
C27 H27 0.9300 .
C27 S2 1.682(13) .
C28 H28 0.9300 .
C28 C29 1.463(12) .
S2 C29 1.647(10) .
S2' C26' 1.694(7) .
S2' C29 1.668(5) .
C27' H27A 0.9300 .
C27' C26' 1.347(10) .
C27' C28' 1.325(9) .
C26' H26A 0.9300 .
C28' H28A 0.9300 .
C28' C29 1.465(8) .
C29 C30 1.472(7) .
C30 C31 1.429(7) .
C31 H31 0.9300 .
C31 C32 1.347(8) .
C32 C33 1.526(9) .
C34 C35 1.506(9) .

loop_
_geom_torsion_atom_site_label_1
_geom_torsion_atom_site_label_2
_geom_torsion_atom_site_label_3
_geom_torsion_atom_site_label_4
_geom_torsion
_geom_torsion_site_symmetry_1
_geom_torsion_site_symmetry_2
_geom_torsion_site_symmetry_3
_geom_torsion_site_symmetry_4
Eu1 Zn1 O1 C1 158.9(5) . . . .
Eu1 Zn1 O2 C17 -175.4(5) . . . .
Eu1 Zn1 O8 C34 -4.8(4) . . . .
Eu1 Zn1 N1 C7 18.8(7) . . . .
Eu1 Zn1 N1 C8 -159.7(4) . . . .
Eu1 Zn1 N2 C9 -179.2(6) . . . .
Eu1 Zn1 N2 C9' 138.0(6) . . . .
Eu1 Zn1 N2 C11 -16.7(8) . . . .
Eu1 O1 C1 C2 -0.5(8) . . . .
Eu1 O1 C1 C6 178.8(4) . . . .
Eu1 O2 C17 C12 169.0(4) . . . .
Eu1 O2 C17 C16 -10.9(8) . . . .
Eu1 O3 C22 C21 164.3(4) . . . .
Eu1 O3 C22 C23 -16.5(8) . . . .
Eu1 O4 C24 C23 -10.5(9) . . . .
Eu1 O4 C24 C25 169.3(4) . . . .
Eu1 O5 C30 C29 172.8(3) . . . .
Eu1 O5 C30 C31 -7.8(8) . . . .
Eu1 O6 C32 C31 26.8(8) . . . .
Eu1 O6 C32 C33 -152.8(4) . . . .
Eu1 O7 C34 O8 5.9(10) . . . .
Eu1 O7 C34 C35 -173.3(3) . . . .
Eu1 C32 C33 F4 -98.9(7) . . . .
Eu1 C32 C33 F5 139.1(6) . . . .
Eu1 C32 C33 F6 12.0(11) . . . .
Eu1 C32 C33 F4' -179.5(6) . . . .
Eu1 C32 C33 F5' -66.0(9) . . . .
Eu1 C32 C33 F6' 45.8(10) . . . .
Zn1 Eu1 O1 C1 -154.8(5) . . . .
Zn1 Eu1 O2 C17 174.7(6) . . . .
Zn1 Eu1 O3 C22 104.2(5) . . . .
Zn1 Eu1 O4 C24 -113.0(5) . . . .
Zn1 Eu1 O5 C30 -94.8(4) . . . .
Zn1 Eu1 O6 C32 101.2(4) . . . .
Zn1 Eu1 O7 C34 -6.7(5) . . . .
Zn1 Eu1 C32 O6 -89.2(4) . . . .
Zn1 Eu1 C32 C31 111.3(3) . . . .
Zn1 Eu1 C32 C33 -47.8(6) . . . .
Zn1 O1 C1 C2 -150.5(4) . . . .
Zn1 O1 C1 C6 28.9(7) . . . .
Zn1 O2 C17 C12 -17.4(8) . . . .
Zn1 O2 C17 C16 162.7(4) . . . .
Zn1 O8 C34 O7 1.8(8) . . . .
Zn1 O8 C34 C35 -179.0(3) . . . .
Zn1 N1 C7 C6 6.4(10) . . . .
Zn1 N1 C8 C9 -13.5(10) . . . .
Zn1 N1 C8 C9' 35.3(10) . . . .
Zn1 N2 C9 C8 -54.4(10) . . . .
Zn1 N2 C9 C10 -172.8(7) . . . .
Zn1 N2 C9' C8 24.4(10) . . . .
Zn1 N2 C9' C10 139.1(7) . . . .
Zn1 N2 C11 C12 -4.9(13) . . . .
O1 Eu1 Zn1 O2 -153.4(2) . . . .
O1 Eu1 Zn1 O8 104.90(19) . . . .
O1 Eu1 Zn1 N1 -10.1(3) . . . .
O1 Eu1 Zn1 N2 -136.9(3) . . . .
O1 Eu1 O2 Zn1 16.82(14) . . . .
O1 Eu1 O2 C17 -168.5(5) . . . .
O1 Eu1 O3 C22 121.4(5) . . . .
O1 Eu1 O4 C24 -74.0(5) . . . .
O1 Eu1 O5 C30 -130.9(4) . . . .
O1 Eu1 O6 C32 71.5(5) . . . .
O1 Eu1 O7 C34 -45.2(5) . . . .
O1 Eu1 C32 O6 -132.7(4) . . . .
O1 Eu1 C32 C31 67.8(4) . . . .
O1 Eu1 C32 C33 -91.3(7) . . . .
O1 Zn1 O2 Eu1 -18.26(15) . . . .
O1 Zn1 O2 C17 166.3(4) . . . .
O1 Zn1 O8 C34 38.3(4) . . . .
O1 Zn1 N1 C7 11.8(6) . . . .
O1 Zn1 N1 C8 -166.7(5) . . . .
O1 Zn1 N2 C9 107.6(7) . . . .
O1 Zn1 N2 C9' 64.8(8) . . . .
O1 Zn1 N2 C11 -89.9(8) . . . .
O1 C1 C2 C3 -178.2(6) . . . .
O1 C1 C6 C5 174.9(6) . . . .
O1 C1 C6 C7 -4.7(9) . . . .
O2 Eu1 Zn1 O1 153.4(2) . . . .
O2 Eu1 Zn1 O8 -101.73(19) . . . .
O2 Eu1 Zn1 N1 143.3(3) . . . .
O2 Eu1 Zn1 N2 16.5(3) . . . .
O2 Eu1 O1 Zn1 -16.28(13) . . . .
O2 Eu1 O1 C1 -171.1(5) . . . .
O2 Eu1 O3 C22 61.5(6) . . . .
O2 Eu1 O4 C24 -140.2(5) . . . .
O2 Eu1 O5 C30 -42.5(6) . . . .
O2 Eu1 O6 C32 127.6(4) . . . .
O2 Eu1 O7 C34 29.1(5) . . . .
O2 Eu1 C32 O6 -54.4(4) . . . .
O2 Eu1 C32 C31 146.0(3) . . . .
O2 Eu1 C32 C33 -13.1(6) . . . .
O2 Zn1 O1 Eu1 18.25(15) . . . .
O2 Zn1 O1 C1 177.2(4) . . . .
O2 Zn1 O8 C34 -48.3(4) . . . .
O2 Zn1 N1 C7 90.4(7) . . . .
O2 Zn1 N1 C8 -88.1(6) . . . .
O2 Zn1 N2 C9 -167.8(6) . . . .
O2 Zn1 N2 C9' 149.4(7) . . . .
O2 Zn1 N2 C11 -5.3(7) . . . .
O3 Eu1 Zn1 O1 28.77(19) . . . .
O3 Eu1 Zn1 O2 -124.60(19) . . . .
O3 Eu1 Zn1 O8 133.67(15) . . . .
O3 Eu1 Zn1 N1 18.7(2) . . . .
O3 Eu1 Zn1 N2 -108.1(3) . . . .
O3 Eu1 O1 Zn1 -155.20(16) . . . .
O3 Eu1 O1 C1 50.0(5) . . . .
O3 Eu1 O2 Zn1 81.9(2) . . . .
O3 Eu1 O2 C17 -103.4(5) . . . .
O3 Eu1 O4 C24 4.3(5) . . . .
O3 Eu1 O5 C30 150.3(5) . . . .
O3 Eu1 O6 C32 -85.8(4) . . . .
O3 Eu1 O7 C34 -113.3(5) . . . .
O3 Eu1 C32 O6 103.6(4) . . . .
O3 Eu1 C32 C31 -55.9(4) . . . .
O3 Eu1 C32 C33 145.0(6) . . . .
O3 C22 C23 C24 8.4(8) . . . .
O4 Eu1 Zn1 O1 104.53(17) . . . .
O4 Eu1 Zn1 O2 -48.84(18) . . . .
O4 Eu1 Zn1 O8 -150.57(14) . . . .
O4 Eu1 Zn1 N1 94.5(2) . . . .
O4 Eu1 Zn1 N2 -32.4(3) . . . .
O4 Eu1 O1 Zn1 -86.62(15) . . . .
O4 Eu1 O1 C1 118.6(5) . . . .
O4 Eu1 O2 Zn1 131.47(18) . . . .
O4 Eu1 O2 C17 -53.8(5) . . . .
O4 Eu1 O3 C22 9.6(5) . . . .
O4 Eu1 O5 C30 97.9(5) . . . .
O4 Eu1 O6 C32 -154.1(4) . . . .
O4 Eu1 O7 C34 59.0(6) . . . .
O4 Eu1 C32 O6 27.0(4) . . . .
O4 Eu1 C32 C31 -132.6(3) . . . .
O4 Eu1 C32 C33 68.3(6) . . . .
O4 C24 C25 F1 -80.1(6) . . . .
O4 C24 C25 F2 37.0(7) . . . .
O4 C24 C25 F3 162.6(5) . . . .
O4 C24 C25 F1' -45.5(8) . . . .
O4 C24 C25 F2' 66.1(7) . . . .
O4 C24 C25 F3' -171.7(8) . . . .
O5 Eu1 Zn1 O1 -64.69(19) . . . .
O5 Eu1 Zn1 O2 141.9(2) . . . .
O5 Eu1 Zn1 O8 40.21(16) . . . .
O5 Eu1 Zn1 N1 -74.8(2) . . . .
O5 Eu1 Zn1 N2 158.4(3) . . . .
O5 Eu1 O1 Zn1 134.60(14) . . . .
O5 Eu1 O1 C1 -20.2(5) . . . .
O5 Eu1 O2 Zn1 -81.1(3) . . . .
O5 Eu1 O2 C17 93.6(5) . . . .
O5 Eu1 O3 C22 -126.7(6) . . . .
O5 Eu1 O4 C24 57.3(6) . . . .
O5 Eu1 O6 C32 -28.0(4) . . . .
O5 Eu1 O7 C34 -159.9(5) . . . .
O5 Eu1 C32 O6 148.0(5) . . . .
O5 Eu1 C32 C31 -11.5(3) . . . .
O5 Eu1 C32 C33 -170.6(7) . . . .
O5 C30 C31 C32 -9.4(8) . . . .
O6 Eu1 Zn1 O1 -158.21(19) . . . .
O6 Eu1 Zn1 O2 48.4(2) . . . .
O6 Eu1 Zn1 O8 -53.31(16) . . . .
O6 Eu1 Zn1 N1 -168.3(2) . . . .
O6 Eu1 Zn1 N2 64.9(3) . . . .
O6 Eu1 O1 Zn1 44.3(3) . . . .
O6 Eu1 O1 C1 -110.5(5) . . . .
O6 Eu1 O2 Zn1 -139.45(16) . . . .
O6 Eu1 O2 C17 35.3(5) . . . .
O6 Eu1 O3 C22 -68.8(6) . . . .
O6 Eu1 O4 C24 126.4(5) . . . .
O6 Eu1 O5 C30 20.2(4) . . . .
O6 Eu1 O7 C34 125.0(5) . . . .
O6 Eu1 C32 C31 -159.5(7) . . . .
O6 Eu1 C32 C33 41.4(6) . . . .
O6 C32 C33 F4 -76.1(7) . . . .
O6 C32 C33 F5 161.9(6) . . . .
O6 C32 C33 F6 34.9(9) . . . .
O6 C32 C33 F4' -156.6(7) . . . .
O6 C32 C33 F5' -43.2(8) . . . .
O6 C32 C33 F6' 68.6(8) . . . .
O7 Eu1 Zn1 O1 -100.72(18) . . . .
O7 Eu1 Zn1 O2 105.91(19) . . . .
O7 Eu1 Zn1 O8 4.17(14) . . . .
O7 Eu1 Zn1 N1 -110.8(2) . . . .
O7 Eu1 Zn1 N2 122.4(3) . . . .
O7 Eu1 O1 Zn1 65.45(14) . . . .
O7 Eu1 O1 C1 -89.4(5) . . . .
O7 Eu1 O2 Zn1 -61.93(15) . . . .
O7 Eu1 O2 C17 112.8(5) . . . .
O7 Eu1 O3 C22 -174.1(5) . . . .
O7 Eu1 O4 C24 -170.0(4) . . . .
O7 Eu1 O5 C30 -61.8(4) . . . .
O7 Eu1 O6 C32 50.6(4) . . . .
O7 Eu1 C32 O6 -125.2(4) . . . .
O7 Eu1 C32 C31 75.2(4) . . . .
O7 Eu1 C32 C33 -83.9(6) . . . .
O7 C34 C35 F7 -121.0(6) . . . .
O7 C34 C35 F8 -6.1(8) . . . .
O7 C34 C35 F9 120.9(6) . . . .
O7 C34 C35 F8' 47.8(8) . . . .
O7 C34 C35 F9' 163.6(8) . . . .
O7 C34 C35 F7' -51.1(10) . . . .
O8 Zn1 O1 Eu1 -78.90(16) . . . .
O8 Zn1 O1 C1 80.0(4) . . . .
O8 Zn1 O2 Eu1 81.22(16) . . . .
O8 Zn1 O2 C17 -94.2(4) . . . .
O8 Zn1 N1 C7 -88.6(6) . . . .
O8 Zn1 N1 C8 92.9(5) . . . .
O8 Zn1 N2 C9 -68.6(7) . . . .
O8 Zn1 N2 C9' -111.4(7) . . . .
O8 Zn1 N2 C11 93.9(7) . . . .
O8 C34 C35 F7 59.7(6) . . . .
O8 C34 C35 F8 174.6(5) . . . .
O8 C34 C35 F9 -58.4(7) . . . .
O8 C34 C35 F8' -131.5(7) . . . .
O8 C34 C35 F9' -15.7(10) . . . .
O8 C34 C35 F7' 129.5(9) . . . .
N1 Zn1 O1 Eu1 172.70(18) . . . .
N1 Zn1 O1 C1 -28.4(4) . . . .
N1 Zn1 O2 Eu1 -97.8(4) . . . .
N1 Zn1 O2 C17 86.8(6) . . . .
N1 Zn1 O8 C34 131.3(4) . . . .
N1 Zn1 N2 C9 37.1(6) . . . .
N1 Zn1 N2 C9' -5.7(7) . . . .
N1 Zn1 N2 C11 -160.4(7) . . . .
N1 C8 C9 N2 44.1(11) . . . .
N1 C8 C9 C10 163.5(8) . . . .
N1 C8 C9' N2 -37.5(11) . . . .
N1 C8 C9' C10 -153.7(7) . . . .
N2 Zn1 O1 Eu1 104.7(4) . . . .
N2 Zn1 O1 C1 -96.4(5) . . . .
N2 Zn1 O2 Eu1 -168.5(2) . . . .
N2 Zn1 O2 C17 16.1(5) . . . .
N2 Zn1 O8 C34 -143.6(4) . . . .
N2 Zn1 N1 C7 163.9(6) . . . .
N2 Zn1 N1 C8 -14.6(5) . . . .
N2 C9 C10 C9' 58.1(10) . . . .
N2 C9' C10 C9 -57.0(9) . . . .
N2 C11 C12 C13 -170.4(9) . . . .
N2 C11 C12 C17 8.3(14) . . . .
C1 C2 C3 C4 1.6(12) . . . .
C1 C6 C7 N1 -15.5(11) . . . .
C2 C1 C6 C5 -5.8(9) . . . .
C2 C1 C6 C7 174.7(6) . . . .
C2 C3 C4 C5 -2.5(13) . . . .
C3 C4 C5 C6 -1.0(12) . . . .
C4 C5 C6 C1 5.1(10) . . . .
C4 C5 C6 C7 -175.3(7) . . . .
C5 C6 C7 N1 164.9(7) . . . .
C6 C1 C2 C3 2.5(9) . . . .
C7 N1 C8 C9 168.0(9) . . . .
C7 N1 C8 C9' -143.2(9) . . . .
C8 N1 C7 C6 -175.2(7) . . . .
C8 C9 C10 C9' -57.9(9) . . . .
C8 C9' C10 C9 55.9(9) . . . .
C9 N2 C9' C8 -58.1(8) . . . .
C9 N2 C9' C10 56.6(9) . . . .
C9 N2 C11 C12 153.3(10) . . . .
C9 C8 C9' N2 59.4(9) . . . .
C9 C8 C9' C10 -56.8(8) . . . .
C9' N2 C9 C8 59.4(9) . . . .
C9' N2 C9 C10 -59.0(9) . . . .
C9' N2 C11 C12 -160.0(9) . . . .
C9' C8 C9 N2 -60.0(9) . . . .
C9' C8 C9 C10 59.5(9) . . . .
C11 N2 C9 C8 144.4(9) . . . .
C11 N2 C9 C10 26.0(15) . . . .
C11 N2 C9' C8 -178.9(8) . . . .
C11 N2 C9' C10 -64.2(11) . . . .
C11 C12 C13 C14 175.8(8) . . . .
C11 C12 C17 O2 4.2(10) . . . .
C11 C12 C17 C16 -176.0(7) . . . .
C12 C13 C14 C15 0.9(13) . . . .
C13 C12 C17 O2 -177.1(6) . . . .
C13 C12 C17 C16 2.7(9) . . . .
C13 C14 C15 C16 1.5(12) . . . .
C14 C15 C16 C17 -1.7(10) . . . .
C15 C16 C17 O2 179.4(6) . . . .
C15 C16 C17 C12 -0.4(9) . . . .
C17 C12 C13 C14 -3.0(12) . . . .
S1 C21 C22 O3 -6.1(7) . . . .
S1 C21 C22 C23 174.6(4) . . . .
C18 C19 C20 S1 -1.6(12) . . . .
C18 C21 C22 O3 175.1(9) . . . .
C18 C21 C22 C23 -4.1(11) . . . .
C19 C18 C21 S1 1.5(11) . . . .
C19 C18 C21 C18' 6.4(12) . . . .
C19 C18 C21 S1' 162(5) . . . .
C19 C18 C21 C22 -179.7(7) . . . .
C20 S1 C21 C18 -2.0(8) . . . .
C20 S1 C21 C18' -30(4) . . . .
C20 S1 C21 S1' -5.4(5) . . . .
C20 S1 C21 C22 179.0(5) . . . .
C18' C20' C19' S1' -0.3(15) . . . .
C18' C21 C22 O3 -12.5(11) . . . .
C18' C21 C22 C23 168.3(9) . . . .
S1' C21 C22 O3 178.5(5) . . . .
S1' C21 C22 C23 -0.8(8) . . . .
C20' C18' C21 S1 158(5) . . . .
C20' C18' C21 C18 4.8(13) . . . .
C20' C18' C21 S1' 0.9(13) . . . .
C20' C18' C21 C22 -169.5(8) . . . .
C19' S1' C21 S1 -5.6(8) . . . .
C19' S1' C21 C18 -27(4) . . . .
C19' S1' C21 C18' -1.0(11) . . . .
C19' S1' C21 C22 169.8(8) . . . .
C21 S1 C20 C19 2.1(7) . . . .
C21 C18 C19 C20 0.1(14) . . . .
C21 C18' C20' C19' -0.4(15) . . . .
C21 S1' C19' C20' 0.8(11) . . . .
C21 C22 C23 C24 -172.4(5) . . . .
C22 C23 C24 O4 4.1(9) . . . .
C22 C23 C24 C25 -175.7(5) . . . .
C23 C24 C25 F1 99.7(6) . . . .
C23 C24 C25 F2 -143.2(6) . . . .
C23 C24 C25 F3 -17.5(8) . . . .
C23 C24 C25 F1' 134.4(7) . . . .
C23 C24 C25 F2' -114.1(7) . . . .
C23 C24 C25 F3' 8.1(10) . . . .
C26 C27 S2 C29 9.6(11) . . . .
C26 C28 C29 S2 15.6(14) . . . .
C26 C28 C29 S2' -101(3) . . . .
C26 C28 C29 C28' 21.2(12) . . . .
C26 C28 C29 C30 -176.4(8) . . . .
C27 C26 C28 C29 -8.9(18) . . . .
C27 S2 C29 C28 -15.9(12) . . . .
C27 S2 C29 S2' 1.0(8) . . . .
C27 S2 C29 C28' -37.0(16) . . . .
C27 S2 C29 C30 175.6(7) . . . .
C28 C26 C27 S2 -1.3(17) . . . .
C28 C29 C30 O5 23.1(11) . . . .
C28 C29 C30 C31 -156.4(10) . . . .
S2 C29 C30 O5 -169.7(5) . . . .
S2 C29 C30 C31 10.8(7) . . . .
S2' C29 C30 O5 5.0(6) . . . .
S2' C29 C30 C31 -174.4(4) . . . .
C27' C28' C29 C28 -21.6(9) . . . .
C27' C28' C29 S2 139.0(19) . . . .
C27' C28' C29 S2' -7.2(6) . . . .
C27' C28' C29 C30 178.4(5) . . . .
C26' S2' C29 C28 66(3) . . . .
C26' S2' C29 S2 -4.1(5) . . . .
C26' S2' C29 C28' 5.7(5) . . . .
C26' S2' C29 C30 -178.9(4) . . . .
C26' C27' C28' C29 5.3(8) . . . .
C28' C27' C26' S2' -0.9(8) . . . .
C28' C29 C30 O5 178.9(5) . . . .
C28' C29 C30 C31 -0.5(8) . . . .
C29 S2' C26' C27' -3.1(6) . . . .
C29 C30 C31 C32 169.9(5) . . . .
C30 C31 C32 Eu1 13.9(6) . . . .
C30 C31 C32 O6 -0.5(9) . . . .
C30 C31 C32 C33 179.0(5) . . . .
C31 C32 C33 F4 104.3(7) . . . .
C31 C32 C33 F5 -17.7(9) . . . .
C31 C32 C33 F6 -144.7(7) . . . .
C31 C32 C33 F4' 23.8(9) . . . .
C31 C32 C33 F5' 137.2(7) . . . .
C31 C32 C33 F6' -111.0(7) . . . .
C32 Eu1 Zn1 O1 -138.2(2) . . . .
C32 Eu1 Zn1 O2 68.5(2) . . . .
C32 Eu1 Zn1 O8 -33.27(16) . . . .
C32 Eu1 Zn1 N1 -148.2(2) . . . .
C32 Eu1 Zn1 N2 84.9(3) . . . .
C32 Eu1 O1 Zn1 72.6(3) . . . .
C32 Eu1 O1 C1 -82.2(5) . . . .
C32 Eu1 O2 Zn1 -125.43(16) . . . .
C32 Eu1 O2 C17 49.3(5) . . . .
C32 Eu1 O3 C22 -88.4(6) . . . .
C32 Eu1 O4 C24 118.6(5) . . . .
C32 Eu1 O5 C30 10.8(4) . . . .
C32 Eu1 O7 C34 139.4(5) . . . .
